data_7108179
loop_
_publ_author_name
'Vladimir B. Arion'
'Anatolie Dobrov'
'Simone Goeschl'
'Michael A. Jakupec'
'Bernhard K. Keppler'
'Peter Rapta'

_publ_section_title
;
 Ruthenium(II)- and osmium(II)-arene-based paullones bearing a TEMPO
 free-radical unit as potential anticancer drugs
;
_journal_name_full Chem.Commun.
_journal_page_first 8559
_journal_paper_doi 10.1039/c2cc33786j
_journal_volume 48
_journal_year 2012
_chemical_formula_moiety 'C32 H35 N6 O2, C H4 O'
_chemical_formula_sum 'C33 H39 N6 O3'
_chemical_formula_weight 567.70
_chemical_name_common
;
N-(4-amino-2,2,6,6-tetramethylpiperidinyloxyl)-6-N-(2-
methylaminopyridine)-7,12-dihydroindolo-(3,2-d)(1)benzazepine-9-
carboxamide methanol solvate
;
_chemical_name_systematic
;
N-(4-amino-2,2,6,6-tetramethylpiperidinyloxyl)-6-N-(2-methylaminopyridine)-7,12-
dihydroindolo-[3,2-d][1]benzazepine-9-carboxamide methanol solvate
;
_space_group_IT_number 45
_symmetry_cell_setting orthorhombic
_symmetry_space_group_name_Hall 'I 2 -2c'
_symmetry_space_group_name_H-M 'I b a 2'
_atom_sites_solution_hydrogens geom
_atom_sites_solution_primary direct
_atom_sites_solution_secondary difmap
_audit_creation_method SHELXL-97
_cell_angle_alpha 90.00
_cell_angle_beta 90.00
_cell_angle_gamma 90.00
_cell_formula_units_Z 8
_cell_length_a 17.778(2)
_cell_length_b 26.576(3)
_cell_length_c 12.4884(12)
_cell_measurement_reflns_used 7999
_cell_measurement_temperature 100(2)
_cell_measurement_theta_max 22.97
_cell_measurement_theta_min 2.29
_cell_volume 5900.4(11)
_computing_cell_refinement 'Bruker SAINT'
_computing_data_collection 'Bruker APEX2'
_computing_data_reduction 'Bruker SAINT'
_computing_molecular_graphics 'Bruker SHELXTL'
_computing_publication_material 'Bruker SHELXTL'
_computing_structure_refinement 'SHELXL-97 (Sheldrick, 2008)'
_computing_structure_solution 'SHELXS-97 (Sheldrick, 2008)'
_diffrn_ambient_temperature 100(2)
_diffrn_measured_fraction_theta_full 0.999
_diffrn_measured_fraction_theta_max 0.999
_diffrn_measurement_device_type 'Bruker APEX-II CCD'
_diffrn_measurement_method '\f and \w scans'
_diffrn_radiation_monochromator graphite
_diffrn_radiation_source 'fine-focus sealed tube'
_diffrn_radiation_type MoK\a
_diffrn_radiation_wavelength 0.71073
_diffrn_reflns_av_R_equivalents 0.0873
_diffrn_reflns_av_sigmaI/netI 0.0375
_diffrn_reflns_limit_h_max 23
_diffrn_reflns_limit_h_min -23
_diffrn_reflns_limit_k_max 35
_diffrn_reflns_limit_k_min -35
_diffrn_reflns_limit_l_max 16
_diffrn_reflns_limit_l_min -16
_diffrn_reflns_number 66582
_diffrn_reflns_theta_full 28.00
_diffrn_reflns_theta_max 28.00
_diffrn_reflns_theta_min 2.51
_exptl_absorpt_coefficient_mu 0.084
_exptl_absorpt_correction_T_max 0.9941
_exptl_absorpt_correction_T_min 0.9793
_exptl_absorpt_correction_type multi-scan
_exptl_absorpt_process_details SADABS
_exptl_crystal_colour yellow
_exptl_crystal_density_diffrn 1.278
_exptl_crystal_density_method 'not measured'
_exptl_crystal_description plate
_exptl_crystal_F_000 2424
_exptl_crystal_size_max 0.25
_exptl_crystal_size_mid 0.20
_exptl_crystal_size_min 0.07
_refine_diff_density_max 0.524
_refine_diff_density_min -0.239
_refine_diff_density_rms 0.057
_refine_ls_extinction_method none
_refine_ls_goodness_of_fit_ref 1.040
_refine_ls_hydrogen_treatment constr
_refine_ls_matrix_type full
_refine_ls_number_parameters 381
_refine_ls_number_reflns 3738
_refine_ls_number_restraints 1
_refine_ls_restrained_S_all 1.040
_refine_ls_R_factor_all 0.0780
_refine_ls_R_factor_gt 0.0545
_refine_ls_shift/su_max 0.000
_refine_ls_shift/su_mean 0.000
_refine_ls_structure_factor_coef Fsqd
_refine_ls_weighting_details 'calc w=1/[\s^2^(Fo^2^)+(0.0812P)^2^+3.9072P] where P=(Fo^2^+2Fc^2^)/3'
_refine_ls_weighting_scheme calc
_refine_ls_wR_factor_gt 0.1327
_refine_ls_wR_factor_ref 0.1451
_reflns_number_gt 2927
_reflns_number_total 3738
_reflns_threshold_expression >2sigma(I)
_cod_data_source_file c2cc33786j.txt
_cod_data_source_block ANDO862
_cod_original_cell_volume 5900.5(11)
_cod_original_sg_symbol_H-M Iba2
_cod_database_code 7108179

loop_
_symmetry_equiv_pos_as_xyz
'x, y, z'
'-x, -y, z'
'x+1/2, -y+1/2, z'
'-x+1/2, y+1/2, z'
'x+1/2, y+1/2, z+1/2'
'-x+1/2, -y+1/2, z+1/2'
'x+1, -y+1, z+1/2'
'-x+1, y+1, z+1/2'

loop_
_atom_site_label
_atom_site_type_symbol
_atom_site_fract_x
_atom_site_fract_y
_atom_site_fract_z
_atom_site_U_iso_or_equiv
_atom_site_adp_type
_atom_site_occupancy
_atom_site_symmetry_multiplicity
_atom_site_calc_flag
_atom_site_refinement_flags
O1 O 0.42268(14) 0.11091(11) 0.5917(2) 0.0367(7) Uani 1 1 d .
O2 O 0.75950(17) 0.10340(14) 0.3323(3) 0.0641(11) Uani 1 1 d .
N1 N 0.10521(15) 0.16535(11) 0.4020(2) 0.0223(6) Uani 1 1 d .
H1 H 0.0779 0.1675 0.3433 0.027 Uiso 1 1 calc R
N2 N -0.00588(15) 0.15577(10) 0.7116(2) 0.0199(5) Uani 1 1 d .
N3 N 0.08405(16) 0.11209(11) 0.8061(2) 0.0253(6) Uani 1 1 d .
H300 H 0.1310 0.1112 0.8285 0.030 Uiso 1 1 calc R
N4 N 0.10636(18) 0.00250(14) 0.8991(3) 0.0364(7) Uani 1 1 d .
N5 N 0.45654(16) 0.10822(13) 0.4177(2) 0.0332(7) Uani 1 1 d .
H5 H 0.4403 0.1085 0.3511 0.040 Uiso 1 1 calc R
N6 N 0.69044(18) 0.10372(14) 0.3608(3) 0.0420(9) Uani 1 1 d .
C1 C 0.32601(18) 0.12518(13) 0.4627(3) 0.0225(7) Uani 1 1 d .
C2 C 0.30167(19) 0.12294(14) 0.3550(3) 0.0245(7) Uani 1 1 d .
H2 H 0.3361 0.1128 0.3010 0.029 Uiso 1 1 calc R
C3 C 0.22871(18) 0.13524(13) 0.3268(2) 0.0230(7) Uani 1 1 d .
H3 H 0.2125 0.1332 0.2544 0.028 Uiso 1 1 calc R
C4 C 0.17994(17) 0.15063(12) 0.4067(3) 0.0221(7) Uani 1 1 d .
C5 C 0.08028(18) 0.17625(12) 0.5052(2) 0.0201(7) Uani 1 1 d .
C6 C 0.00542(18) 0.19600(11) 0.5283(2) 0.0193(6) Uani 1 1 d .
C7 C -0.03100(19) 0.22489(12) 0.4498(3) 0.0235(7) Uani 1 1 d .
H7 H -0.0074 0.2294 0.3822 0.028 Uiso 1 1 calc R
C8 C -0.1006(2) 0.24702(13) 0.4683(3) 0.0274(7) Uani 1 1 d .
H8 H -0.1245 0.2663 0.4140 0.033 Uiso 1 1 calc R
C9 C -0.1349(2) 0.24054(14) 0.5680(3) 0.0275(7) Uani 1 1 d .
H9 H -0.1820 0.2560 0.5824 0.033 Uiso 1 1 calc R
C10 C -0.10040(18) 0.21156(13) 0.6457(3) 0.0238(7) Uani 1 1 d .
H10 H -0.1251 0.2069 0.7124 0.029 Uiso 1 1 calc R
C11 C -0.02958(17) 0.18852(12) 0.6295(3) 0.0209(7) Uani 1 1 d .
C12 C 0.06460(18) 0.14835(12) 0.7361(2) 0.0204(6) Uani 1 1 d .
C13 C 0.0320(2) 0.07404(14) 0.8474(3) 0.0336(8) Uani 1 1 d .
H13A H 0.0154 0.0519 0.7883 0.040 Uiso 1 1 calc R
H13B H -0.0130 0.0907 0.8778 0.040 Uiso 1 1 calc R
C14 C 0.07001(19) 0.04315(14) 0.9327(3) 0.0268(8) Uani 1 1 d .
C15 C 0.0672(2) 0.05686(16) 1.0396(3) 0.0390(9) Uani 1 1 d .
H15 H 0.0415 0.0866 1.0608 0.047 Uiso 1 1 calc R
C16 C 0.1023(2) 0.0266(2) 1.1155(3) 0.0473(11) Uani 1 1 d .
H16 H 0.1016 0.0356 1.1892 0.057 Uiso 1 1 calc R
C17 C 0.1379(2) -0.01616(17) 1.0822(4) 0.0414(10) Uani 1 1 d .
H17 H 0.1607 -0.0384 1.1322 0.050 Uiso 1 1 calc R
C18 C 0.1399(3) -0.02617(16) 0.9736(4) 0.0418(10) Uani 1 1 d .
H18 H 0.1665 -0.0551 0.9502 0.050 Uiso 1 1 calc R
C19 C 0.13014(18) 0.17922(13) 0.6940(2) 0.0218(7) Uani 1 1 d .
H19A H 0.1206 0.2155 0.7059 0.026 Uiso 1 1 calc R
H19B H 0.1769 0.1699 0.7321 0.026 Uiso 1 1 calc R
C20 C 0.13833(18) 0.16893(12) 0.5768(3) 0.0193(6) Uani 1 1 d .
C21 C 0.20267(18) 0.15226(12) 0.5168(2) 0.0200(6) Uani 1 1 d .
C22 C 0.27630(18) 0.13924(12) 0.5435(2) 0.0214(7) Uani 1 1 d .
H22 H 0.2924 0.1399 0.6161 0.026 Uiso 1 1 calc R
C23 C 0.4062(2) 0.11399(14) 0.4959(3) 0.0270(7) Uani 1 1 d .
C24 C 0.5379(2) 0.10135(17) 0.4360(3) 0.0351(9) Uani 1 1 d .
H24 H 0.5468 0.0902 0.5114 0.042 Uiso 1 1 calc R
C25 C 0.5674(2) 0.06188(16) 0.3589(4) 0.0396(9) Uani 1 1 d .
H25A H 0.5544 0.0721 0.2850 0.048 Uiso 1 1 calc R
H25B H 0.5416 0.0296 0.3735 0.048 Uiso 1 1 calc R
C26 C 0.6524(2) 0.05334(17) 0.3654(4) 0.0454(11) Uani 1 1 d .
C27 C 0.6641(2) 0.14888(19) 0.4214(3) 0.0437(10) Uani 1 1 d .
C28 C 0.5783(2) 0.15085(16) 0.4159(3) 0.0368(9) Uani 1 1 d .
H28A H 0.5604 0.1757 0.4692 0.044 Uiso 1 1 calc R
H28B H 0.5637 0.1633 0.3442 0.044 Uiso 1 1 calc R
C29 C 0.6753(3) 0.0273(2) 0.4719(5) 0.0727(19) Uani 1 1 d .
H29A H 0.7300 0.0226 0.4734 0.109 Uiso 1 1 calc R
H29B H 0.6505 -0.0056 0.4769 0.109 Uiso 1 1 calc R
H29C H 0.6600 0.0483 0.5325 0.109 Uiso 1 1 calc R
C30 C 0.6785(3) 0.0224(2) 0.2689(5) 0.0605(14) Uani 1 1 d .
H30A H 0.7330 0.0170 0.2734 0.091 Uiso 1 1 calc R
H30B H 0.6666 0.0406 0.2028 0.091 Uiso 1 1 calc R
H30C H 0.6528 -0.0102 0.2688 0.091 Uiso 1 1 calc R
C31 C 0.6944(3) 0.1460(3) 0.5367(4) 0.0700(18) Uani 1 1 d .
H31A H 0.7495 0.1443 0.5351 0.105 Uiso 1 1 calc R
H31B H 0.6744 0.1159 0.5719 0.105 Uiso 1 1 calc R
H31C H 0.6786 0.1760 0.5764 0.105 Uiso 1 1 calc R
C32 C 0.6960(3) 0.19571(19) 0.3673(4) 0.0511(12) Uani 1 1 d .
H32A H 0.7510 0.1946 0.3695 0.077 Uiso 1 1 calc R
H32B H 0.6782 0.2258 0.4049 0.077 Uiso 1 1 calc R
H32C H 0.6791 0.1968 0.2926 0.077 Uiso 1 1 calc R
O3 O 0.04673(16) 0.36213(10) 0.6968(2) 0.0377(6) Uani 1 1 d .
H3A H 0.0057 0.3723 0.6713 0.057 Uiso 1 1 calc R
C33 C 0.0477(3) 0.30933(17) 0.6972(4) 0.0482(11) Uani 1 1 d .
H33A H 0.0926 0.2975 0.7351 0.072 Uiso 1 1 calc R
H33B H 0.0486 0.2969 0.6233 0.072 Uiso 1 1 calc R
H33C H 0.0026 0.2967 0.7335 0.072 Uiso 1 1 calc R

loop_
_atom_site_aniso_label
_atom_site_aniso_U_11
_atom_site_aniso_U_22
_atom_site_aniso_U_33
_atom_site_aniso_U_23
_atom_site_aniso_U_13
_atom_site_aniso_U_12
O1 0.0195(13) 0.0640(19) 0.0265(13) 0.0060(12) -0.0004(10) 0.0021(13)
O2 0.0180(15) 0.080(2) 0.095(3) 0.028(2) 0.0189(16) 0.0007(15)
N1 0.0160(13) 0.0336(15) 0.0172(13) 0.0028(11) -0.0006(10) 0.0024(11)
N2 0.0160(13) 0.0285(13) 0.0151(12) 0.0032(11) 0.0006(10) 0.0024(11)
N3 0.0140(13) 0.0369(16) 0.0249(14) 0.0063(12) -0.0009(11) 0.0007(12)
N4 0.0365(18) 0.0382(17) 0.0344(17) -0.0047(14) -0.0059(14) 0.0050(15)
N5 0.0155(14) 0.062(2) 0.0222(14) -0.0003(15) 0.0022(11) 0.0011(14)
N6 0.0198(16) 0.057(2) 0.049(2) 0.0184(18) 0.0085(15) 0.0041(15)
C1 0.0157(15) 0.0299(17) 0.0220(15) -0.0011(13) 0.0013(12) -0.0023(13)
C2 0.0196(17) 0.0343(18) 0.0195(15) -0.0019(14) 0.0040(13) -0.0001(14)
C3 0.0195(16) 0.0346(18) 0.0150(14) 0.0007(13) -0.0004(12) -0.0015(14)
C4 0.0153(15) 0.0304(17) 0.0207(15) 0.0007(14) -0.0011(12) -0.0016(13)
C5 0.0209(16) 0.0249(16) 0.0146(14) -0.0013(12) 0.0017(12) -0.0037(13)
C6 0.0170(14) 0.0206(14) 0.0202(14) -0.0003(12) -0.0018(12) -0.0016(12)
C7 0.0212(16) 0.0288(17) 0.0206(15) 0.0015(13) 0.0007(13) -0.0011(13)
C8 0.0266(18) 0.0291(17) 0.0266(17) 0.0052(14) -0.0048(14) 0.0059(15)
C9 0.0217(17) 0.0317(19) 0.0292(17) -0.0008(14) -0.0001(14) 0.0057(14)
C10 0.0207(16) 0.0308(17) 0.0199(15) -0.0014(13) 0.0037(13) 0.0040(14)
C11 0.0181(16) 0.0254(16) 0.0191(14) -0.0003(13) -0.0005(12) -0.0010(12)
C12 0.0203(16) 0.0258(16) 0.0151(13) -0.0022(12) 0.0006(12) 0.0022(13)
C13 0.0238(19) 0.038(2) 0.039(2) 0.0144(17) -0.0014(15) -0.0017(15)
C14 0.0213(17) 0.0301(18) 0.0291(18) 0.0044(14) 0.0008(14) 0.0000(14)
C15 0.038(2) 0.041(2) 0.039(2) -0.0037(18) 0.0051(18) 0.0051(18)
C16 0.042(3) 0.075(3) 0.0243(18) 0.0012(19) 0.0038(18) -0.005(2)
C17 0.033(2) 0.047(2) 0.043(2) 0.021(2) -0.0103(18) -0.0075(19)
C18 0.041(2) 0.031(2) 0.054(3) -0.0013(18) -0.011(2) 0.0080(17)
C19 0.0175(15) 0.0326(17) 0.0153(14) 0.0002(13) -0.0003(12) 0.0017(13)
C20 0.0173(16) 0.0221(15) 0.0185(14) 0.0007(12) -0.0007(12) -0.0011(13)
C21 0.0193(16) 0.0239(16) 0.0169(14) 0.0012(12) 0.0007(12) -0.0028(13)
C22 0.0192(16) 0.0273(16) 0.0177(14) 0.0017(13) -0.0016(12) -0.0020(13)
C23 0.0197(17) 0.0323(19) 0.0292(17) -0.0021(14) 0.0023(13) -0.0020(14)
C24 0.0147(16) 0.062(3) 0.0286(18) 0.0026(18) -0.0004(14) 0.0028(16)
C25 0.028(2) 0.043(2) 0.048(2) 0.0063(19) 0.0095(17) -0.0008(17)
C26 0.028(2) 0.052(2) 0.057(3) 0.019(2) 0.0186(19) 0.0100(18)
C27 0.0229(19) 0.073(3) 0.036(2) 0.004(2) -0.0010(17) -0.0070(19)
C28 0.0224(18) 0.053(2) 0.035(2) -0.0054(19) 0.0005(16) 0.0010(17)
C29 0.042(3) 0.080(4) 0.095(5) 0.053(3) 0.014(3) 0.017(3)
C30 0.047(3) 0.060(3) 0.075(4) 0.003(3) 0.030(3) 0.019(2)
C31 0.032(3) 0.131(5) 0.047(3) 0.004(3) -0.009(2) -0.016(3)
C32 0.038(3) 0.061(3) 0.055(3) -0.006(2) 0.005(2) -0.012(2)
O3 0.0321(15) 0.0443(15) 0.0366(14) -0.0041(12) -0.0082(13) -0.0013(12)
C33 0.057(3) 0.054(3) 0.033(2) 0.003(2) 0.000(2) 0.001(2)

loop_
_atom_type_symbol
_atom_type_description
_atom_type_scat_dispersion_real
_atom_type_scat_dispersion_imag
_atom_type_scat_source
C C 0.0033 0.0000 'International Tables Vol C Tables 4.2.6.8 and 6.1.1.4'
H H 0.0000 0.0000 'International Tables Vol C Tables 4.2.6.8 and 6.1.1.4'
N N 0.0061 0.0000 'International Tables Vol C Tables 4.2.6.8 and 6.1.1.4'
O O 0.0106 0.0000 'International Tables Vol C Tables 4.2.6.8 and 6.1.1.4'

loop_
_geom_angle_atom_site_label_1
_geom_angle_atom_site_label_2
_geom_angle_atom_site_label_3
_geom_angle
C4 N1 C5 108.9(3)
C4 N1 H1 125.5
C5 N1 H1 125.5
C12 N2 C11 123.4(3)
C12 N3 C13 124.1(3)
C12 N3 H300 118.0
C13 N3 H300 118.0
C14 N4 C18 117.4(3)
C23 N5 C24 123.9(3)
C23 N5 H5 118.0
C24 N5 H5 118.0
O2 N6 C27 116.5(4)
O2 N6 C26 115.9(4)
C27 N6 C26 123.8(3)
C22 C1 C2 120.4(3)
C22 C1 C23 116.9(3)
C2 C1 C23 122.7(3)
C3 C2 C1 121.3(3)
C3 C2 H2 119.4
C1 C2 H2 119.4
C2 C3 C4 118.2(3)
C2 C3 H3 120.9
C4 C3 H3 120.9
C3 C4 N1 130.8(3)
C3 C4 C21 121.6(3)
N1 C4 C21 107.6(3)
C20 C5 N1 109.4(3)
C20 C5 C6 127.2(3)
N1 C5 C6 123.2(3)
C7 C6 C11 119.7(3)
C7 C6 C5 118.7(3)
C11 C6 C5 121.6(3)
C8 C7 C6 121.8(3)
C8 C7 H7 119.1
C6 C7 H7 119.1
C7 C8 C9 119.0(3)
C7 C8 H8 120.5
C9 C8 H8 120.5
C10 C9 C8 120.0(3)
C10 C9 H9 120.0
C8 C9 H9 120.0
C9 C10 C11 122.4(3)
C9 C10 H10 118.8
C11 C10 H10 118.8
N2 C11 C10 115.4(3)
N2 C11 C6 127.0(3)
C10 C11 C6 117.1(3)
N2 C12 N3 120.5(3)
N2 C12 C19 125.0(3)
N3 C12 C19 114.5(3)
N3 C13 C14 110.0(3)
N3 C13 H13A 109.7
C14 C13 H13A 109.7
N3 C13 H13B 109.7
C14 C13 H13B 109.7
H13A C13 H13B 108.2
N4 C14 C15 122.4(3)
N4 C14 C13 116.1(3)
C15 C14 C13 121.5(3)
C14 C15 C16 119.3(4)
C14 C15 H15 120.4
C16 C15 H15 120.4
C17 C16 C15 118.8(4)
C17 C16 H16 120.6
C15 C16 H16 120.6
C16 C17 C18 118.1(4)
C16 C17 H17 121.0
C18 C17 H17 121.0
N4 C18 C17 124.0(4)
N4 C18 H18 118.0
C17 C18 H18 118.0
C20 C19 C12 108.3(3)
C20 C19 H19A 110.0
C12 C19 H19A 110.0
C20 C19 H19B 110.0
C12 C19 H19B 110.0
H19A C19 H19B 108.4
C5 C20 C21 107.5(3)
C5 C20 C19 122.4(3)
C21 C20 C19 130.1(3)
C22 C21 C4 119.1(3)
C22 C21 C20 134.3(3)
C4 C21 C20 106.5(3)
C1 C22 C21 119.3(3)
C1 C22 H22 120.4
C21 C22 H22 120.4
O1 C23 N5 122.9(3)
O1 C23 C1 120.1(3)
N5 C23 C1 117.0(3)
N5 C24 C25 109.1(3)
N5 C24 C28 109.3(3)
C25 C24 C28 109.3(3)
N5 C24 H24 109.7
C25 C24 H24 109.7
C28 C24 H24 109.7
C24 C25 C26 114.2(4)
C24 C25 H25A 108.7
C26 C25 H25A 108.7
C24 C25 H25B 108.7
C26 C25 H25B 108.7
H25A C25 H25B 107.6
N6 C26 C25 108.1(3)
N6 C26 C30 108.2(3)
C25 C26 C30 109.7(4)
N6 C26 C29 108.2(4)
C25 C26 C29 111.8(4)
C30 C26 C29 110.8(4)
N6 C27 C32 108.3(3)
N6 C27 C28 108.5(3)
C32 C27 C28 108.8(4)
N6 C27 C31 109.0(4)
C32 C27 C31 108.9(4)
C28 C27 C31 113.1(4)
C24 C28 C27 115.8(4)
C24 C28 H28A 108.3
C27 C28 H28A 108.3
C24 C28 H28B 108.3
C27 C28 H28B 108.3
H28A C28 H28B 107.4
C26 C29 H29A 109.5
C26 C29 H29B 109.5
H29A C29 H29B 109.5
C26 C29 H29C 109.5
H29A C29 H29C 109.5
H29B C29 H29C 109.5
C26 C30 H30A 109.5
C26 C30 H30B 109.5
H30A C30 H30B 109.5
C26 C30 H30C 109.5
H30A C30 H30C 109.5
H30B C30 H30C 109.5
C27 C31 H31A 109.5
C27 C31 H31B 109.5
H31A C31 H31B 109.5
C27 C31 H31C 109.5
H31A C31 H31C 109.5
H31B C31 H31C 109.5
C27 C32 H32A 109.5
C27 C32 H32B 109.5
H32A C32 H32B 109.5
C27 C32 H32C 109.5
H32A C32 H32C 109.5
H32B C32 H32C 109.5
C33 O3 H3A 109.5
O3 C33 H33A 109.5
O3 C33 H33B 109.5
H33A C33 H33B 109.5
O3 C33 H33C 109.5
H33A C33 H33C 109.5
H33B C33 H33C 109.5

loop_
_geom_bond_atom_site_label_1
_geom_bond_atom_site_label_2
_geom_bond_distance
O1 C23 1.234(5)
O2 N6 1.278(4)
N1 C4 1.386(4)
N1 C5 1.393(4)
N1 H1 0.8800
N2 C12 1.305(4)
N2 C11 1.409(4)
N3 C12 1.347(4)
N3 C13 1.465(5)
N3 H300 0.8800
N4 C14 1.327(5)
N4 C18 1.341(5)
N5 C23 1.334(4)
N5 C24 1.476(4)
N5 H5 0.8800
N6 C27 1.494(6)
N6 C26 1.501(6)
C1 C22 1.392(4)
C1 C2 1.415(4)
C1 C23 1.514(5)
C2 C3 1.383(5)
C2 H2 0.9500
C3 C4 1.384(4)
C3 H3 0.9500
C4 C21 1.434(4)
C5 C20 1.380(5)
C5 C6 1.459(4)
C6 C7 1.403(4)
C6 C11 1.423(4)
C7 C8 1.389(5)
C7 H7 0.9500
C8 C9 1.397(5)
C8 H8 0.9500
C9 C10 1.382(5)
C9 H9 0.9500
C10 C11 1.415(4)
C10 H10 0.9500
C12 C19 1.519(5)
C13 C14 1.504(5)
C13 H13A 0.9900
C13 H13B 0.9900
C14 C15 1.385(5)
C15 C16 1.391(6)
C15 H15 0.9500
C16 C17 1.366(7)
C16 H16 0.9500
C17 C18 1.383(6)
C17 H17 0.9500
C18 H18 0.9500
C19 C20 1.496(4)
C19 H19A 0.9900
C19 H19B 0.9900
C20 C21 1.438(5)
C21 C22 1.394(4)
C22 H22 0.9500
C24 C25 1.518(6)
C24 C28 1.520(6)
C24 H24 1.0000
C25 C26 1.530(6)
C25 H25A 0.9900
C25 H25B 0.9900
C26 C30 1.530(7)
C26 C29 1.554(7)
C27 C32 1.525(7)
C27 C28 1.527(5)
C27 C31 1.539(6)
C28 H28A 0.9900
C28 H28B 0.9900
C29 H29A 0.9800
C29 H29B 0.9800
C29 H29C 0.9800
C30 H30A 0.9800
C30 H30B 0.9800
C30 H30C 0.9800
C31 H31A 0.9800
C31 H31B 0.9800
C31 H31C 0.9800
C32 H32A 0.9800
C32 H32B 0.9800
C32 H32C 0.9800
O3 C33 1.403(5)
O3 H3A 0.8400
C33 H33A 0.9800
C33 H33B 0.9800
C33 H33C 0.9800

loop_
_geom_torsion_atom_site_label_1
_geom_torsion_atom_site_label_2
_geom_torsion_atom_site_label_3
_geom_torsion_atom_site_label_4
_geom_torsion
C22 C1 C2 C3 1.0(5)
C23 C1 C2 C3 -177.5(3)
C1 C2 C3 C4 0.9(5)
C2 C3 C4 N1 179.5(3)
C2 C3 C4 C21 -2.2(5)
C5 N1 C4 C3 178.6(3)
C5 N1 C4 C21 0.1(4)
C4 N1 C5 C20 0.3(4)
C4 N1 C5 C6 175.9(3)
C20 C5 C6 C7 146.9(3)
N1 C5 C6 C7 -28.0(5)
C20 C5 C6 C11 -30.3(5)
N1 C5 C6 C11 154.8(3)
C11 C6 C7 C8 0.6(5)
C5 C6 C7 C8 -176.7(3)
C6 C7 C8 C9 0.4(5)
C7 C8 C9 C10 -1.4(5)
C8 C9 C10 C11 1.4(5)
C12 N2 C11 C10 -149.6(3)
C12 N2 C11 C6 38.4(5)
C9 C10 C11 N2 -173.3(3)
C9 C10 C11 C6 -0.5(5)
C7 C6 C11 N2 171.3(3)
C5 C6 C11 N2 -11.5(5)
C7 C6 C11 C10 -0.5(4)
C5 C6 C11 C10 176.6(3)
C11 N2 C12 N3 -171.8(3)
C11 N2 C12 C19 10.4(5)
C13 N3 C12 N2 9.4(5)
C13 N3 C12 C19 -172.5(3)
C12 N3 C13 C14 -173.8(3)
C18 N4 C14 C15 1.3(6)
C18 N4 C14 C13 -179.0(4)
N3 C13 C14 N4 -89.5(4)
N3 C13 C14 C15 90.2(4)
N4 C14 C15 C16 -1.3(6)
C13 C14 C15 C16 179.1(4)
C14 C15 C16 C17 -0.8(6)
C15 C16 C17 C18 2.6(7)
C14 N4 C18 C17 0.8(6)
C16 C17 C18 N4 -2.8(7)
N2 C12 C19 C20 -68.2(4)
N3 C12 C19 C20 113.9(3)
N1 C5 C20 C21 -0.5(4)
C6 C5 C20 C21 -176.0(3)
N1 C5 C20 C19 177.8(3)
C6 C5 C20 C19 2.4(5)
C12 C19 C20 C5 56.5(4)
C12 C19 C20 C21 -125.5(4)
C3 C4 C21 C22 1.7(5)
N1 C4 C21 C22 -179.7(3)
C3 C4 C21 C20 -179.1(3)
N1 C4 C21 C20 -0.4(4)
C5 C20 C21 C22 179.7(4)
C19 C20 C21 C22 1.5(6)
C5 C20 C21 C4 0.6(4)
C19 C20 C21 C4 -177.6(3)
C2 C1 C22 C21 -1.5(5)
C23 C1 C22 C21 177.0(3)
C4 C21 C22 C1 0.3(5)
C20 C21 C22 C1 -178.8(3)
C24 N5 C23 O1 -4.7(6)
C24 N5 C23 C1 174.8(4)
C22 C1 C23 O1 9.7(5)
C2 C1 C23 O1 -171.8(4)
C22 C1 C23 N5 -169.9(3)
C2 C1 C23 N5 8.7(5)
C23 N5 C24 C25 139.3(4)
C23 N5 C24 C28 -101.3(4)
N5 C24 C25 C26 176.7(3)
C28 C24 C25 C26 57.2(4)
O2 N6 C26 C25 -159.2(4)
C27 N6 C26 C25 43.4(5)
O2 N6 C26 C30 -40.4(5)
C27 N6 C26 C30 162.2(4)
O2 N6 C26 C29 79.6(5)
C27 N6 C26 C29 -77.8(5)
C24 C25 C26 N6 -49.4(5)
C24 C25 C26 C30 -167.2(4)
C24 C25 C26 C29 69.5(5)
O2 N6 C27 C32 43.6(5)
C26 N6 C27 C32 -159.1(4)
O2 N6 C27 C28 161.6(4)
C26 N6 C27 C28 -41.1(5)
O2 N6 C27 C31 -74.8(5)
C26 N6 C27 C31 82.5(5)
N5 C24 C28 C27 -174.5(3)
C25 C24 C28 C27 -55.2(5)
N6 C27 C28 C24 45.2(5)
C32 C27 C28 C24 162.9(4)
C31 C27 C28 C24 -75.9(6)
